data_4089650
loop_
_publ_author_name
'Izod, Keith'
'Dixon, Casey M.'
'McMeekin, Emma'
'Rodgers, Lee'
'Harrington, Ross W.'
'Baisch, Ulrich'

_publ_section_title
;
 Synthesis and Structural Characterization of Phosphine--Borane-Stabilized
 Dicarbanions with either Rigid or Flexible Spacers
;
_journal_issue 1
_journal_name_full Organometallics
_journal_page_first 378
_journal_paper_doi 10.1021/om4011142
_journal_volume 33
_journal_year 2013
_chemical_formula_moiety 'C12 H38 B2 P2 Si2'
_chemical_formula_sum 'C12 H38 B2 P2 Si2'
_chemical_formula_weight 322.16
_space_group_crystal_system triclinic
_space_group_IT_number 2
_space_group_name_Hall '-P 1'
_space_group_name_H-M_alt 'P -1'
_atom_sites_solution_hydrogens mixed
_atom_sites_solution_primary direct
_audit_creation_date 2013-11-12
_audit_creation_method
;
Olex2 1.2
(compiled 2013.09.17 svn.r2790 for OlexSys, GUI svn.r4601)
;
_cell_angle_alpha 93.414(9)
_cell_angle_beta 90.514(8)
_cell_angle_gamma 117.629(13)
_cell_formula_units_Z 1
_cell_length_a 6.1097(7)
_cell_length_b 6.3338(9)
_cell_length_c 15.3651(14)
_cell_measurement_reflns_used 1444
_cell_measurement_temperature 150.15
_cell_measurement_theta_max 66.5590
_cell_measurement_theta_min 2.8811
_cell_volume 525.41(12)
_computing_cell_refinement
;
CrysAlisPro, Agilent Technologies,
Version 1.171.34.49 (release 20-01-2011 CrysAlis171 .NET)
(compiled Jan 20 2011,15:58:25)
;
_computing_data_collection
;
CrysAlisPro, Agilent Technologies,
Version 1.171.34.49 (release 20-01-2011 CrysAlis171 .NET)
(compiled Jan 20 2011,15:58:25)
;
_computing_data_reduction
;
CrysAlisPro, Agilent Technologies,
Version 1.171.34.49 (release 20-01-2011 CrysAlis171 .NET)
(compiled Jan 20 2011,15:58:25)
;
_computing_molecular_graphics
;
O. V. Dolomanov, L. J. Bourhis, R. J. Gildea, J. A. K. Howard and H. Puschmann,
OLEX2: a complete structure solution, refinement and analysis program.
J. Appl. Cryst. (2009). 42, 339-341.
;
_computing_publication_material
;
O. V. Dolomanov, L. J. Bourhis, R. J. Gildea, J. A. K. Howard and H. Puschmann,
OLEX2: a complete structure solution, refinement and analysis program.
J. Appl. Cryst. (2009). 42, 339-341.
;
_computing_structure_refinement
;
SHELX, G.M. Sheldrick, Acta Cryst.
(2008). A64, 112-122
;
_computing_structure_solution
;
SHELX, G.M. Sheldrick, Acta Cryst.
(2008). A64, 112-122
;
_diffrn_ambient_temperature 150.15
_diffrn_detector_area_resol_mean 10.3968
_diffrn_measured_fraction_theta_full 0.925
_diffrn_measured_fraction_theta_max 0.948
_diffrn_measurement_details
;
#__ type_ start__ end____ width___ exp.time_
  1 omega   89.00  118.00   1.0000   27.0000
omega____ theta____ kappa____ phi______ frames
    -       40.3405   77.0000  150.0000 29

#__ type_ start__ end____ width___ exp.time_
  2 omega   10.00   85.00   1.0000   27.0000
omega____ theta____ kappa____ phi______ frames
    -       40.3405   77.0000  150.0000 75

#__ type_ start__ end____ width___ exp.time_
  3 omega   19.00   87.00   1.0000   27.0000
omega____ theta____ kappa____ phi______ frames
    -       40.3405 -125.0000   60.0000 68

#__ type_ start__ end____ width___ exp.time_
  4 omega   34.00  114.00   1.0000   27.0000
omega____ theta____ kappa____ phi______ frames
    -       40.3405   38.0000  -90.0000 80

#__ type_ start__ end____ width___ exp.time_
  5 omega -132.00 -102.00   1.0000   27.0000
omega____ theta____ kappa____ phi______ frames
    -      -83.0000  147.0000   16.0000 30

#__ type_ start__ end____ width___ exp.time_
  6 omega   21.00   77.00   1.0000   27.0000
omega____ theta____ kappa____ phi______ frames
    -       93.5000  -45.0000  -60.0000 56

#__ type_ start__ end____ width___ exp.time_
  7 omega   19.00   72.00   1.0000   27.0000
omega____ theta____ kappa____ phi______ frames
    -       93.5000  -45.0000    0.0000 53

#__ type_ start__ end____ width___ exp.time_
  8 omega   89.00  173.00   1.0000   27.0000
omega____ theta____ kappa____ phi______ frames
    -       93.5000   15.0000  -30.0000 84

#__ type_ start__ end____ width___ exp.time_
  9 omega   77.00  115.00   1.0000   27.0000
omega____ theta____ kappa____ phi______ frames
    -       93.5000  125.0000  -30.0000 38

#__ type_ start__ end____ width___ exp.time_
 10 omega  135.00  166.00   1.0000   27.0000
omega____ theta____ kappa____ phi______ frames
    -       93.5000   45.0000 -120.0000 31

#__ type_ start__ end____ width___ exp.time_
 11 omega   62.00   94.00   1.0000   27.0000
omega____ theta____ kappa____ phi______ frames
    -       93.5000 -124.0000  -31.0000 32

#__ type_ start__ end____ width___ exp.time_
 12 omega   77.00  117.00   1.0000   27.0000
omega____ theta____ kappa____ phi______ frames
    -       93.5000  -77.0000  -90.0000 40

#__ type_ start__ end____ width___ exp.time_
 13 omega   64.00  110.00   1.0000   27.0000
omega____ theta____ kappa____ phi______ frames
    -       93.5000  -77.0000  120.0000 46

#__ type_ start__ end____ width___ exp.time_
 14 omega   31.00   71.00   1.0000   27.0000
omega____ theta____ kappa____ phi______ frames
    -       93.5000  -45.0000 -180.0000 40

#__ type_ start__ end____ width___ exp.time_
 15 omega   15.00   45.00   1.0000   27.0000
omega____ theta____ kappa____ phi______ frames
    -       93.5000  -77.0000  120.0000 30

#__ type_ start__ end____ width___ exp.time_
 16 omega   44.00   70.00   1.0000   27.0000
omega____ theta____ kappa____ phi______ frames
    -       93.5000  -45.0000   90.0000 26

#__ type_ start__ end____ width___ exp.time_
 17 omega   23.00   55.00   1.0000   27.0000
omega____ theta____ kappa____ phi______ frames
    -       93.5000  -45.0000  150.0000 32

#__ type_ start__ end____ width___ exp.time_
 18 omega  101.00  127.00   1.0000   27.0000
omega____ theta____ kappa____ phi______ frames
    -       93.5000   45.0000 -120.0000 26

#__ type_ start__ end____ width___ exp.time_
 19 omega   42.00   74.00   1.0000   27.0000
omega____ theta____ kappa____ phi______ frames
    -       93.5000   15.0000  -30.0000 32

#__ type_ start__ end____ width___ exp.time_
 20 omega   26.00   67.00   1.0000   27.0000
omega____ theta____ kappa____ phi______ frames
    -       93.5000  -45.0000 -120.0000 41

#__ type_ start__ end____ width___ exp.time_
 21 omega   75.00  100.00   1.0000   27.0000
omega____ theta____ kappa____ phi______ frames
    -       93.5000  -82.0000    0.0000 25
;
_diffrn_measurement_device_type 'Xcalibur, Atlas, Gemini ultra'
_diffrn_measurement_method '\w scans'
_diffrn_orient_matrix_UB_11 -0.0344549000
_diffrn_orient_matrix_UB_12 -0.0644703000
_diffrn_orient_matrix_UB_13 -0.0991706000
_diffrn_orient_matrix_UB_21 0.0129542000
_diffrn_orient_matrix_UB_22 -0.2328138000
_diffrn_orient_matrix_UB_23 0.0140718000
_diffrn_orient_matrix_UB_31 -0.2824604000
_diffrn_orient_matrix_UB_32 -0.1319193000
_diffrn_orient_matrix_UB_33 0.0085492000
_diffrn_radiation_monochromator mirror
_diffrn_radiation_type 'Cu K\a'
_diffrn_radiation_wavelength 1.5418
_diffrn_reflns_av_R_equivalents 0.0230
_diffrn_reflns_av_unetI/netI 0.0300
_diffrn_reflns_Laue_measured_fraction_full 0.925
_diffrn_reflns_Laue_measured_fraction_max 0.948
_diffrn_reflns_limit_h_max 5
_diffrn_reflns_limit_h_min -7
_diffrn_reflns_limit_k_max 7
_diffrn_reflns_limit_k_min -7
_diffrn_reflns_limit_l_max 18
_diffrn_reflns_limit_l_min -16
_diffrn_reflns_number 3048
_diffrn_reflns_point_group_measured_fraction_full 0.925
_diffrn_reflns_point_group_measured_fraction_max 0.948
_diffrn_reflns_theta_full 67.679
_diffrn_reflns_theta_max 66.663
_diffrn_reflns_theta_min 2.883
_diffrn_source 'Enhance Ultra (Cu) X-ray Source'
_diffrn_standards_number 0
_exptl_absorpt_coefficient_mu 2.833
_exptl_absorpt_correction_T_max 1.00000
_exptl_absorpt_correction_T_min 0.74529
_exptl_absorpt_correction_type multi-scan
_exptl_absorpt_process_details
;
CrysAlisPro, Agilent Technologies,
Version 1.171.34.49 (release 20-01-2011 CrysAlis171 .NET)
(compiled Jan 20 2011,15:58:25)
Empirical absorption correction using spherical harmonics,
 implemented in SCALE3 ABSPACK scaling algorithm.
;
_exptl_crystal_colour colourless
_exptl_crystal_colour_primary colourless
_exptl_crystal_density_diffrn 1.018
_exptl_crystal_description plate
_exptl_crystal_F_000 178
_exptl_crystal_size_max 0.14
_exptl_crystal_size_mid 0.12
_exptl_crystal_size_min 0.02
_refine_diff_density_max 0.426
_refine_diff_density_min -0.193
_refine_diff_density_rms 0.051
_refine_ls_extinction_method none
_refine_ls_goodness_of_fit_ref 1.074
_refine_ls_hydrogen_treatment mixed
_refine_ls_matrix_type full
_refine_ls_number_parameters 98
_refine_ls_number_reflns 1774
_refine_ls_number_restraints 0
_refine_ls_restrained_S_all 1.074
_refine_ls_R_factor_all 0.0416
_refine_ls_R_factor_gt 0.0356
_refine_ls_shift/su_max 0.000
_refine_ls_shift/su_mean 0.000
_refine_ls_structure_factor_coef Fsqd
_refine_ls_weighting_details
;
 w=1/[\s^2^(Fo^2^)+(0.0455P)^2^+0.2052P]
 where P=(Fo^2^+2Fc^2^)/3
;
_refine_ls_weighting_scheme calc
_refine_ls_wR_factor_gt 0.0885
_refine_ls_wR_factor_ref 0.0927
_reflns_Friedel_coverage 0.000
_reflns_number_gt 1568
_reflns_number_total 1774
_reflns_threshold_expression 'I > 2\s(I)'
_cod_data_source_file om4011142_si_001.cif
_cod_data_source_block 4a_ki505
_cod_database_code 4089650
_shelxl_version_number 2013-2
_chemical_oxdiff_formula 'C12 H36 B2 Li2 P2 Si2'
_shelx_space_group_comment
;
The symmetry employed for this shelxl refinement is uniquely defined
by the following loop, which should always be used as a source of
symmetry information in preference to the above space-group names.
They are only intended as comments.
;
_shelx_estimated_absorpt_t_max 0.946
_shelx_estimated_absorpt_t_min 0.692
_reflns_odcompleteness_completeness 98.27
_reflns_odcompleteness_iscentric 1
_reflns_odcompleteness_theta 63.60
_olex2_refinement_description
;
1. Fixed Uiso
 At 1.2 times of:
  All C(H,H) groups
 At 1.5 times of:
  All C(H,H,H) groups
2.a Secondary CH2 refined with riding coordinates:
 C3(H3A,H3B), C5(H5A,H5B)
2.b Idealised Me refined as rotating group:
 C1(H1D,H1E,H1F), C2(H2A,H2B,H2C), C4(H4A,H4B,H4C), C6(H6A,H6B,H6C)
;

loop_
_space_group_symop_operation_xyz
'x, y, z'
'-x, -y, -z'

loop_
_atom_site_label
_atom_site_type_symbol
_atom_site_fract_x
_atom_site_fract_y
_atom_site_fract_z
_atom_site_U_iso_or_equiv
_atom_site_adp_type
_atom_site_occupancy
_atom_site_site_symmetry_order
_atom_site_calc_flag
_atom_site_refinement_flags_posn
_atom_site_refinement_flags_adp
P1 P 0.02888(9) 0.29500(9) 0.33685(3) 0.02313(17) Uani 1 1 d . .
Si1 Si -0.10897(10) 0.10205(10) 0.13343(3) 0.02338(18) Uani 1 1 d . .
B1 B -0.0011(5) 0.5827(5) 0.33440(17) 0.0331(6) Uani 1 1 d . .
H1A H 0.006(5) 0.639(5) 0.4004(18) 0.044(7) Uiso 1 1 d . .
H1B H -0.185(5) 0.530(4) 0.2982(16) 0.041(7) Uiso 1 1 d . .
H1C H 0.163(5) 0.712(5) 0.3026(17) 0.046(7) Uiso 1 1 d . .
C1 C 0.2746(4) 0.3272(5) 0.41189(14) 0.0378(6) Uani 1 1 d . .
H1D H 0.2746 0.1730 0.4144 0.057 Uiso 1 1 calc R U
H1E H 0.2481 0.3811 0.4701 0.057 Uiso 1 1 calc R U
H1F H 0.4340 0.4451 0.3917 0.057 Uiso 1 1 calc R U
C2 C -0.2443(4) 0.0508(4) 0.37567(15) 0.0341(5) Uani 1 1 d . .
H2A H -0.2237 -0.0939 0.3729 0.051 Uiso 1 1 calc R U
H2B H -0.3886 0.0229 0.3390 0.051 Uiso 1 1 calc R U
H2C H -0.2688 0.0912 0.4361 0.051 Uiso 1 1 calc R U
C3 C 0.1007(4) 0.1906(4) 0.23493(12) 0.0244(4) Uani 1 1 d . .
H3A H 0.1240 0.0504 0.2470 0.029 Uiso 1 1 calc R U
H3B H 0.2638 0.3170 0.2192 0.029 Uiso 1 1 calc R U
C4 C -0.1798(5) 0.3461(5) 0.10512(15) 0.0390(6) Uani 1 1 d . .
H4A H -0.2572 0.3098 0.0463 0.058 Uiso 1 1 calc R U
H4B H -0.0263 0.4973 0.1070 0.058 Uiso 1 1 calc R U
H4C H -0.2931 0.3597 0.1471 0.058 Uiso 1 1 calc R U
C5 C 0.0698(4) 0.0463(4) 0.04456(12) 0.0278(5) Uani 1 1 d . .
H5A H 0.2218 0.1971 0.0372 0.033 Uiso 1 1 calc R U
H5B H 0.1213 -0.0714 0.0634 0.033 Uiso 1 1 calc R U
C6 C -0.4019(4) -0.1754(4) 0.14789(15) 0.0360(5) Uani 1 1 d . .
H6A H -0.4849 -0.2449 0.0908 0.054 Uiso 1 1 calc R U
H6B H -0.5104 -0.1365 0.1846 0.054 Uiso 1 1 calc R U
H6C H -0.3643 -0.2906 0.1759 0.054 Uiso 1 1 calc R U

loop_
_atom_site_aniso_label
_atom_site_aniso_U_11
_atom_site_aniso_U_22
_atom_site_aniso_U_33
_atom_site_aniso_U_23
_atom_site_aniso_U_13
_atom_site_aniso_U_12
P1 0.0257(3) 0.0263(3) 0.0165(3) 0.0001(2) 0.0022(2) 0.0114(2)
Si1 0.0270(3) 0.0269(3) 0.0163(3) 0.0001(2) 0.0017(2) 0.0127(3)
B1 0.0446(16) 0.0303(14) 0.0275(13) -0.0001(11) 0.0068(11) 0.0203(13)
C1 0.0357(13) 0.0564(16) 0.0208(11) -0.0041(10) -0.0050(9) 0.0220(12)
C2 0.0349(13) 0.0344(13) 0.0295(12) 0.0050(10) 0.0093(10) 0.0128(11)
C3 0.0284(11) 0.0275(11) 0.0173(10) 0.0000(8) 0.0017(8) 0.0133(9)
C4 0.0540(15) 0.0449(15) 0.0280(12) 0.0026(10) -0.0018(11) 0.0314(13)
C5 0.0282(11) 0.0353(12) 0.0185(10) -0.0014(9) 0.0015(9) 0.0139(10)
C6 0.0315(12) 0.0400(14) 0.0287(12) -0.0007(10) 0.0022(9) 0.0105(11)

loop_
_atom_type_symbol
_atom_type_description
_atom_type_scat_dispersion_real
_atom_type_scat_dispersion_imag
_atom_type_scat_source
C C 0.0181 0.0091 'International Tables Vol C Tables 4.2.6.8 and 6.1.1.4'
H H 0.0000 0.0000 'International Tables Vol C Tables 4.2.6.8 and 6.1.1.4'
B B 0.0090 0.0039 'International Tables Vol C Tables 4.2.6.8 and 6.1.1.4'
Si Si 0.2541 0.3302 'International Tables Vol C Tables 4.2.6.8 and 6.1.1.4'
P P 0.2955 0.4335 'International Tables Vol C Tables 4.2.6.8 and 6.1.1.4'

loop_
_geom_angle_atom_site_label_1
_geom_angle_atom_site_label_2
_geom_angle_atom_site_label_3
_geom_angle
_geom_angle_site_symmetry_1
C1 P1 B1 112.34(12) .
C2 P1 B1 112.46(12) .
C2 P1 C1 103.98(11) .
C3 P1 B1 115.54(10) .
C3 P1 C1 103.88(10) .
C3 P1 C2 107.67(10) .
C4 Si1 C3 111.48(10) .
C4 Si1 C5 109.49(11) .
C4 Si1 C6 109.88(12) .
C5 Si1 C3 105.10(9) .
C6 Si1 C3 110.65(10) .
C6 Si1 C5 110.14(10) .
P1 B1 H1A 104.2(14) .
P1 B1 H1B 106.0(12) .
P1 B1 H1C 106.7(13) .
H1A B1 H1B 114.4(18) .
H1A B1 H1C 110(2) .
H1B B1 H1C 114.8(18) .
P1 C1 H1D 109.5 .
P1 C1 H1E 109.5 .
P1 C1 H1F 109.5 .
H1D C1 H1E 109.5 .
H1D C1 H1F 109.5 .
H1E C1 H1F 109.5 .
P1 C2 H2A 109.5 .
P1 C2 H2B 109.5 .
P1 C2 H2C 109.5 .
H2A C2 H2B 109.5 .
H2A C2 H2C 109.5 .
H2B C2 H2C 109.5 .
P1 C3 Si1 122.83(11) .
P1 C3 H3A 106.6 .
P1 C3 H3B 106.6 .
Si1 C3 H3A 106.6 .
Si1 C3 H3B 106.6 .
H3A C3 H3B 106.6 .
Si1 C4 H4A 109.5 .
Si1 C4 H4B 109.5 .
Si1 C4 H4C 109.5 .
H4A C4 H4B 109.5 .
H4A C4 H4C 109.5 .
H4B C4 H4C 109.5 .
Si1 C5 H5A 108.5 .
Si1 C5 H5B 108.5 .
C5 C5 Si1 115.23(19) 2
C5 C5 H5A 108.5 2
C5 C5 H5B 108.5 2
H5A C5 H5B 107.5 .
Si1 C6 H6A 109.5 .
Si1 C6 H6B 109.5 .
Si1 C6 H6C 109.5 .
H6A C6 H6B 109.5 .
H6A C6 H6C 109.5 .
H6B C6 H6C 109.5 .

loop_
_geom_bond_atom_site_label_1
_geom_bond_atom_site_label_2
_geom_bond_distance
_geom_bond_site_symmetry_2
P1 B1 1.917(3) .
P1 C1 1.811(2) .
P1 C2 1.807(2) .
P1 C3 1.8000(19) .
Si1 C3 1.892(2) .
Si1 C4 1.861(2) .
Si1 C5 1.874(2) .
Si1 C6 1.865(2) .
B1 H1A 1.05(3) .
B1 H1B 1.14(2) .
B1 H1C 1.10(3) .
C1 H1D 0.9800 .
C1 H1E 0.9800 .
C1 H1F 0.9800 .
C2 H2A 0.9800 .
C2 H2B 0.9800 .
C2 H2C 0.9800 .
C3 H3A 0.9900 .
C3 H3B 0.9900 .
C4 H4A 0.9800 .
C4 H4B 0.9800 .
C4 H4C 0.9800 .
C5 C5 1.538(4) 2
C5 H5A 0.9900 .
C5 H5B 0.9900 .
C6 H6A 0.9800 .
C6 H6B 0.9800 .
C6 H6C 0.9800 .

loop_
_geom_torsion_atom_site_label_1
_geom_torsion_atom_site_label_2
_geom_torsion_atom_site_label_3
_geom_torsion_atom_site_label_4
_geom_torsion
_geom_torsion_site_symmetry_4
B1 P1 C3 Si1 -61.34(18) .
C1 P1 C3 Si1 175.15(13) .
C2 P1 C3 Si1 65.28(16) .
C3 Si1 C5 C5 175.9(2) 2
C4 Si1 C3 P1 54.52(17) .
C4 Si1 C5 C5 -64.2(2) 2
C5 Si1 C3 P1 173.05(13) .
C6 Si1 C3 P1 -68.08(16) .
C6 Si1 C5 C5 56.7(3) 2
